data_4112869
loop_
_publ_author_name
'Benjamin V. Mork'
'T. Don Tilley'
'Arthur J. Schultz'
'John A. Cowan'

_publ_section_title
;
 Silylene Hydride Complexes of Molybdenum with Silicon-Hydrogen
 Interactions: Neutron Structure of
 (\h5-C5Me5)(Me2PCH2CH2PMe2)Mo(H)(SiEt2)
;
_journal_name_full 'Journal of the American Chemical Society'
_journal_page_first 10428
_journal_page_last 10440
_journal_paper_doi 10.1021/ja040026g
_journal_volume 126
_journal_year 2004
_chemical_formula_sum 'C28 H46 Mo P2 Si2'
_chemical_formula_weight 596.71
_space_group_IT_number 14
_symmetry_cell_setting monoclinic
_symmetry_space_group_name_Hall '-P 2ybc'
_symmetry_space_group_name_H-M 'P 1 21/c 1'
_atom_sites_solution_hydrogens geom
_atom_sites_solution_primary direct
_atom_sites_solution_secondary difmap
_audit_creation_method SHELXL
_cell_angle_alpha 90.00
_cell_angle_beta 95.083(3)
_cell_angle_gamma 90.00
_cell_formula_units_Z 4
_cell_length_a 15.8943(6)
_cell_length_b 10.6417(6)
_cell_length_c 17.5824(7)
_cell_measurement_reflns_used 1568
_cell_measurement_temperature 114(1)
_cell_measurement_theta_max 45
_cell_measurement_theta_min 4
_cell_volume 2962.2(2)
_computing_cell_refinement 'Siemens SAINT'
_computing_data_collection 'Siemens SMART'
_computing_data_reduction 'Siemens SAINT'
_computing_molecular_graphics SHELX-XP
_computing_structure_refinement 'SHELXL-93 (Sheldrick, 1993)'
_computing_structure_solution 'SHELXS-86 (Sheldrick, 1990)'
_diffrn_ambient_temperature 114(1)
_diffrn_measurement_device SMART
_diffrn_radiation_monochromator graphite
_diffrn_radiation_source 'fine-focus sealed tube'
_diffrn_radiation_type MoK\a
_diffrn_radiation_wavelength 0.71073
_diffrn_reflns_av_R_equivalents 0.1257
_diffrn_reflns_av_sigmaI/netI 0.1492
_diffrn_reflns_limit_h_max 16
_diffrn_reflns_limit_h_min -16
_diffrn_reflns_limit_k_max 9
_diffrn_reflns_limit_k_min -11
_diffrn_reflns_limit_l_max 14
_diffrn_reflns_limit_l_min -18
_diffrn_reflns_number 10388
_diffrn_reflns_theta_max 21.96
_diffrn_reflns_theta_min 2.24
_exptl_absorpt_coefficient_mu 0.647
_exptl_absorpt_correction_T_max 1.00
_exptl_absorpt_correction_T_min 0.47
_exptl_absorpt_correction_type empirical
_exptl_crystal_colour yellow
_exptl_crystal_density_diffrn 1.338
_exptl_crystal_description plate
_exptl_crystal_F_000 1256
_exptl_crystal_size_max 0.14
_exptl_crystal_size_mid 0.10
_exptl_crystal_size_min 0.02
_refine_diff_density_max 0.893
_refine_diff_density_min -1.257
_refine_diff_density_rms 0.153
_refine_ls_extinction_method none
_refine_ls_goodness_of_fit_all 0.992
_refine_ls_goodness_of_fit_obs 1.090
_refine_ls_hydrogen_treatment noref
_refine_ls_matrix_type full
_refine_ls_number_parameters 158
_refine_ls_number_reflns 3606
_refine_ls_number_restraints 0
_refine_ls_restrained_S_all 0.992
_refine_ls_restrained_S_obs 1.090
_refine_ls_R_factor_all 0.1509
_refine_ls_R_factor_obs 0.0721
_refine_ls_shift/esd_max 0.000
_refine_ls_shift/esd_mean 0.000
_refine_ls_structure_factor_coef Fsqd
_refine_ls_weighting_details 'w=1/[\s^2^(Fo^2^)+(0.1071P)^2^+0.0000P] where P=(Fo^2^+2Fc^2^)/3'
_refine_ls_weighting_scheme calc
_refine_ls_wR_factor_all 0.2114
_refine_ls_wR_factor_obs 0.1685
_reflns_number_observed 1931
_reflns_number_total 3606
_reflns_observed_criterion >2sigma(I)
_cod_data_source_file ja040026g_5.cif
_cod_data_source_block compound_7
_cod_depositor_comments
;
The following automatic conversions were performed:

'_refine_ls_weighting_scheme' value 'calc
w=1/[\s^2^(Fo^2^)+(0.1071P)^2^+0.0000P] where P=(Fo^2^+2Fc^2^)/3' was
changed to 'calc'. New tag '_refine_ls_weighting_details' was
created. The value of the new tag was set to
'w=1/[\s^2^(Fo^2^)+(0.1071P)^2^+0.0000P] where P=(Fo^2^+2Fc^2^)/3'.

Automatic conversion script
Id: cif_fix_values 3143 2015-03-26 13:38:13Z robertas 
;
_cod_database_code 4112869

loop_
_symmetry_equiv_pos_as_xyz
'x, y, z'
'-x, y+1/2, -z+1/2'
'-x, -y, -z'
'x, -y-1/2, z-1/2'

loop_
_atom_site_aniso_label
_atom_site_aniso_U_11
_atom_site_aniso_U_22
_atom_site_aniso_U_33
_atom_site_aniso_U_23
_atom_site_aniso_U_13
_atom_site_aniso_U_12
Mo1 0.0249(6) 0.0053(5) 0.0074(5) 0.0013(5) 0.0007(4) -0.0021(6)
Si1 0.033(2) 0.018(2) 0.011(2) -0.001(2) 0.003(2) -0.001(2)
Si2 0.033(2) 0.012(2) 0.013(2) 0.005(2) 0.001(2) -0.001(2)
P1 0.023(2) 0.016(2) 0.012(2) 0.001(2) -0.0007(14) 0.001(2)
P2 0.039(2) 0.012(2) 0.012(2) -0.0008(14) 0.002(2) -0.002(2)

loop_
_atom_site_label
_atom_site_type_symbol
_atom_site_fract_x
_atom_site_fract_y
_atom_site_fract_z
_atom_site_U_iso_or_equiv
_atom_site_thermal_displace_type
_atom_site_occupancy
_atom_site_calc_flag
_atom_site_refinement_flags
Mo1 Mo 0.21450(6) 0.25343(9) 0.48847(5) 0.0126(3) Uani 1 d .
Si1 Si 0.2714(2) 0.2301(3) 0.3609(2) 0.0208(9) Uani 1 d .
Si2 Si 0.1214(2) 0.4028(3) 0.4067(2) 0.0192(9) Uani 1 d .
P1 P 0.3592(2) 0.2620(3) 0.5487(2) 0.0174(8) Uani 1 d .
P2 P 0.2141(2) 0.4347(3) 0.5771(2) 0.0210(9) Uani 1 d .
C1 C 0.1264(7) 0.1404(10) 0.5718(6) 0.018(3) Uiso 1 d .
C2 C 0.1981(7) 0.0662(11) 0.5614(7) 0.023(3) Uiso 1 d .
C3 C 0.1973(7) 0.0305(11) 0.4821(7) 0.027(3) Uiso 1 d .
C4 C 0.1247(7) 0.0944(10) 0.4425(6) 0.014(3) Uiso 1 d .
C5 C 0.0814(7) 0.1609(10) 0.4974(6) 0.017(3) Uiso 1 d .
C6 C 0.0970(8) 0.1642(12) 0.6485(7) 0.033(4) Uiso 1 d .
H6A H 0.0476(8) 0.2165(12) 0.6434(7) 0.050 Uiso 1 calc R
H6B H 0.1408(8) 0.2058(12) 0.6801(7) 0.050 Uiso 1 calc R
H6C H 0.0836(8) 0.0858(12) 0.6716(7) 0.050 Uiso 1 calc R
C7 C 0.2470(7) -0.0027(12) 0.6255(7) 0.033(4) Uiso 1 d .
H7A H 0.2931(7) -0.0471(12) 0.6060(7) 0.049 Uiso 1 calc R
H7B H 0.2106(7) -0.0615(12) 0.6478(7) 0.049 Uiso 1 calc R
H7C H 0.2687(7) 0.0563(12) 0.6636(7) 0.049 Uiso 1 calc R
C8 C 0.2487(7) -0.0665(12) 0.4496(7) 0.033(4) Uiso 1 d .
H8A H 0.2351(7) -0.0702(12) 0.3954(7) 0.050 Uiso 1 calc R
H8B H 0.2373(7) -0.1464(12) 0.4718(7) 0.050 Uiso 1 calc R
H8C H 0.3074(7) -0.0464(12) 0.4604(7) 0.050 Uiso 1 calc R
C9 C 0.0883(8) 0.0636(12) 0.3626(7) 0.039(4) Uiso 1 d .
H9A H 0.1293(8) 0.0184(12) 0.3365(7) 0.058 Uiso 1 calc R
H9B H 0.0736(8) 0.1401(12) 0.3356(7) 0.058 Uiso 1 calc R
H9C H 0.0386(8) 0.0128(12) 0.3649(7) 0.058 Uiso 1 calc R
C10 C -0.0092(7) 0.2110(10) 0.4857(7) 0.026(3) Uiso 1 d .
H10A H -0.0233(7) 0.2522(10) 0.5315(7) 0.039 Uiso 1 calc R
H10B H -0.0474(7) 0.1423(10) 0.4743(7) 0.039 Uiso 1 calc R
H10C H -0.0136(7) 0.2697(10) 0.4441(7) 0.039 Uiso 1 calc R
C11 C 0.4323(7) 0.3832(10) 0.5208(7) 0.025(3) Uiso 1 d .
H11A H 0.4420(7) 0.3723(10) 0.4681(7) 0.037 Uiso 1 calc R
H11B H 0.4849(7) 0.3761(10) 0.5518(7) 0.037 Uiso 1 calc R
H11C H 0.4083(7) 0.4647(10) 0.5278(7) 0.037 Uiso 1 calc R
C12 C 0.4334(7) 0.1270(11) 0.5538(7) 0.030(3) Uiso 1 d .
H12A H 0.4044(7) 0.0527(11) 0.5683(7) 0.045 Uiso 1 calc R
H12B H 0.4798(7) 0.1441(11) 0.5911(7) 0.045 Uiso 1 calc R
H12C H 0.4542(7) 0.1143(11) 0.5048(7) 0.045 Uiso 1 calc R
C13 C 0.3525(7) 0.3047(11) 0.6493(6) 0.021(3) Uiso 1 d .
H13A H 0.3237(7) 0.2391(11) 0.6751(6) 0.026 Uiso 1 calc R
H13B H 0.4087(7) 0.3148(11) 0.6748(6) 0.026 Uiso 1 calc R
C14 C 0.3031(7) 0.4290(11) 0.6516(7) 0.027(3) Uiso 1 d .
H14A H 0.3410(7) 0.4987(11) 0.6446(7) 0.033 Uiso 1 calc R
H14B H 0.2818(7) 0.4382(11) 0.7013(7) 0.033 Uiso 1 calc R
C15 C 0.2252(8) 0.5950(11) 0.5421(7) 0.033(3) Uiso 1 d .
H15A H 0.1817(8) 0.6114(11) 0.5019(7) 0.049 Uiso 1 calc R
H15B H 0.2795(8) 0.6045(11) 0.5229(7) 0.049 Uiso 1 calc R
H15C H 0.2202(8) 0.6532(11) 0.5831(7) 0.049 Uiso 1 calc R
C16 C 0.1227(7) 0.4642(11) 0.6332(7) 0.030(3) Uiso 1 d .
H16A H 0.1070(7) 0.3874(11) 0.6569(7) 0.046 Uiso 1 calc R
H16B H 0.0759(7) 0.4944(11) 0.5999(7) 0.046 Uiso 1 calc R
H16C H 0.1377(7) 0.5259(11) 0.6718(7) 0.046 Uiso 1 calc R
C17 C 0.3854(6) 0.2569(11) 0.3405(6) 0.015(3) Uiso 1 d .
C18 C 0.4465(7) 0.1618(12) 0.3477(7) 0.027(3) Uiso 1 d .
H18A H 0.4305(7) 0.0834(12) 0.3648(7) 0.033 Uiso 1 calc R
C19 C 0.5280(7) 0.1772(11) 0.3312(7) 0.022(3) Uiso 1 d .
H19A H 0.5658(7) 0.1105(11) 0.3376(7) 0.026 Uiso 1 calc R
C20 C 0.5543(8) 0.2904(11) 0.3053(7) 0.026(3) Uiso 1 d .
H20A H 0.6098(8) 0.3005(11) 0.2933(7) 0.031 Uiso 1 calc R
C21 C 0.4985(7) 0.3897(11) 0.2970(6) 0.019(3) Uiso 1 d .
H21A H 0.5160(7) 0.4679(11) 0.2808(6) 0.022 Uiso 1 calc R
C22 C 0.4158(7) 0.3707(11) 0.3132(6) 0.019(3) Uiso 1 d .
H22A H 0.3781(7) 0.4373(11) 0.3055(6) 0.023 Uiso 1 calc R
C23 C 0.1621(7) 0.5417(10) 0.3506(6) 0.017(3) Uiso 1 d .
C24 C 0.2440(7) 0.5823(10) 0.3540(6) 0.017(3) Uiso 1 d .
H24A H 0.2847(7) 0.5386(10) 0.3848(6) 0.021 Uiso 1 calc R
C25 C 0.2698(7) 0.6878(11) 0.3130(6) 0.020(3) Uiso 1 d .
H25A H 0.3263(7) 0.7113(11) 0.3154(6) 0.024 Uiso 1 calc R
C26 C 0.2087(7) 0.7553(12) 0.2691(7) 0.026(3) Uiso 1 d .
H26A H 0.2242(7) 0.8263(12) 0.2428(7) 0.031 Uiso 1 calc R
C27 C 0.1267(7) 0.7189(10) 0.2639(7) 0.023(3) Uiso 1 d .
H27A H 0.0864(7) 0.7649(10) 0.2341(7) 0.028 Uiso 1 calc R
C28 C 0.1018(8) 0.6107(11) 0.3038(7) 0.026(3) Uiso 1 d .
H28A H 0.0456(8) 0.5853(11) 0.2990(7) 0.031 Uiso 1 calc R

loop_
_atom_type_symbol
_atom_type_description
_atom_type_scat_dispersion_real
_atom_type_scat_dispersion_imag
_atom_type_scat_source
C C 0.0033 0.0016 'International Tables Vol C Tables 4.2.6.8 and 6.1.1.4'
H H 0.0000 0.0000 'International Tables Vol C Tables 4.2.6.8 and 6.1.1.4'
Si Si 0.0817 0.0704 'International Tables Vol C Tables 4.2.6.8 and 6.1.1.4'
P P 0.1023 0.0942 'International Tables Vol C Tables 4.2.6.8 and 6.1.1.4'
Mo Mo -1.6832 0.6857 'International Tables Vol C Tables 4.2.6.8 and 6.1.1.4'

loop_
_geom_angle_atom_site_label_1
_geom_angle_atom_site_label_2
_geom_angle_atom_site_label_3
_geom_angle
C4 Mo1 C5 35.5(4)
C4 Mo1 C3 36.2(4)
C5 Mo1 C3 59.2(4)
C4 Mo1 C2 59.1(4)
C5 Mo1 C2 58.3(4)
C3 Mo1 C2 35.1(4)
C4 Mo1 C1 58.6(4)
C5 Mo1 C1 35.3(3)
C3 Mo1 C1 57.8(4)
C2 Mo1 C1 34.0(4)
C4 Mo1 P1 134.9(3)
C5 Mo1 P1 143.5(3)
C3 Mo1 P1 99.0(3)
C2 Mo1 P1 86.7(3)
C1 Mo1 P1 109.1(3)
C4 Mo1 P2 138.9(3)
C5 Mo1 P2 103.4(3)
C3 Mo1 P2 142.7(3)
C2 Mo1 P2 107.7(3)
C1 Mo1 P2 88.4(3)
P1 Mo1 P2 75.75(11)
C4 Mo1 Si1 82.8(3)
C5 Mo1 Si1 114.6(3)
C3 Mo1 Si1 84.8(3)
C2 Mo1 Si1 117.5(3)
C1 Mo1 Si1 139.8(3)
P1 Mo1 Si1 89.46(11)
P2 Mo1 Si1 131.36(11)
C4 Mo1 Si2 87.1(3)
C5 Mo1 Si2 79.4(3)
C3 Mo1 Si2 122.6(3)
C2 Mo1 Si2 137.8(3)
C1 Mo1 Si2 108.3(3)
P1 Mo1 Si2 134.59(11)
P2 Mo1 Si2 80.45(11)
Si1 Mo1 Si2 78.06(11)
C17 Si1 Mo1 125.5(4)
C23 Si2 Mo1 124.6(4)
C11 P1 C13 100.1(5)
C11 P1 C12 98.2(5)
C13 P1 C12 103.6(5)
C11 P1 Mo1 120.3(4)
C13 P1 Mo1 107.0(4)
C12 P1 Mo1 124.1(4)
C15 P2 C14 100.3(5)
C15 P2 C16 97.2(6)
C14 P2 C16 102.5(6)
C15 P2 Mo1 120.6(4)
C14 P2 Mo1 112.1(4)
C16 P2 Mo1 120.7(4)
C2 C1 C5 107.8(10)
C2 C1 C6 122.4(10)
C5 C1 C6 128.5(10)
C2 C1 Mo1 71.6(7)
C5 C1 Mo1 69.3(6)
C6 C1 Mo1 134.9(8)
C1 C2 C3 109.5(10)
C1 C2 C7 123.1(11)
C3 C2 C7 123.7(11)
C1 C2 Mo1 74.5(7)
C3 C2 Mo1 72.2(7)
C7 C2 Mo1 137.2(8)
C2 C3 C4 106.1(10)
C2 C3 C8 127.2(11)
C4 C3 C8 125.9(11)
C2 C3 Mo1 72.7(7)
C4 C3 Mo1 69.1(6)
C8 C3 Mo1 130.7(9)
C5 C4 C3 108.4(10)
C5 C4 C9 124.8(10)
C3 C4 C9 124.5(10)
C5 C4 Mo1 73.7(6)
C3 C4 Mo1 74.8(6)
C9 C4 Mo1 131.2(8)
C4 C5 C1 107.9(10)
C4 C5 C10 126.0(10)
C1 C5 C10 123.7(10)
C4 C5 Mo1 70.8(6)
C1 C5 Mo1 75.4(6)
C10 C5 Mo1 133.3(8)
C14 C13 P1 108.1(8)
C13 C14 P2 111.7(8)
C18 C17 C22 113.4(10)
C18 C17 Si1 122.7(9)
C22 C17 Si1 123.8(9)
C19 C18 C17 124.0(12)
C18 C19 C20 120.1(12)
C19 C20 C21 119.8(12)
C20 C21 C22 118.7(11)
C21 C22 C17 123.9(11)
C24 C23 C28 117.0(11)
C24 C23 Si2 125.7(8)
C28 C23 Si2 117.2(8)
C23 C24 C25 123.1(11)
C26 C25 C24 118.4(11)
C27 C26 C25 120.7(12)
C26 C27 C28 120.4(12)
C23 C28 C27 120.3(11)

loop_
_geom_bond_atom_site_label_1
_geom_bond_atom_site_label_2
_geom_bond_distance
Mo1 C4 2.313(11)
Mo1 C5 2.351(11)
Mo1 C3 2.390(12)
Mo1 C2 2.396(12)
Mo1 C1 2.433(11)
Mo1 P1 2.447(3)
Mo1 P2 2.480(3)
Mo1 Si1 2.504(3)
Mo1 Si2 2.531(3)
Si1 C17 1.900(11)
Si2 C23 1.921(11)
P1 C11 1.831(11)
P1 C13 1.839(12)
P1 C12 1.855(11)
P2 C15 1.826(12)
P2 C14 1.842(11)
P2 C16 1.855(12)
C1 C2 1.412(15)
C1 C5 1.452(14)
C1 C6 1.49(2)
C2 C3 1.44(2)
C2 C7 1.50(2)
C3 C4 1.462(15)
C3 C8 1.46(2)
C4 C5 1.423(15)
C4 C9 1.51(2)
C5 C10 1.532(14)
C13 C14 1.540(15)
C17 C18 1.400(15)
C17 C22 1.404(15)
C18 C19 1.36(2)
C19 C20 1.37(2)
C20 C21 1.379(15)
C21 C22 1.384(14)
C23 C24 1.368(14)
C23 C28 1.413(15)
C24 C25 1.414(15)
C25 C26 1.387(15)
C26 C27 1.355(15)
C27 C28 1.42(2)

loop_
_geom_torsion_atom_site_label_1
_geom_torsion_atom_site_label_2
_geom_torsion_atom_site_label_3
_geom_torsion_atom_site_label_4
_geom_torsion
C4 Mo1 Si1 C17 -148.1(5)
C5 Mo1 Si1 C17 -164.3(5)
C3 Mo1 Si1 C17 -111.7(5)
C2 Mo1 Si1 C17 -98.6(6)
C1 Mo1 Si1 C17 -132.3(6)
P1 Mo1 Si1 C17 -12.7(5)
P2 Mo1 Si1 C17 57.7(5)
Si2 Mo1 Si1 C17 123.4(5)
C4 Mo1 Si2 C23 -140.9(5)
C5 Mo1 Si2 C23 -175.8(5)
C3 Mo1 Si2 C23 -133.4(5)
C2 Mo1 Si2 C23 -175.6(6)
C1 Mo1 Si2 C23 163.6(5)
P1 Mo1 Si2 C23 19.6(5)
P2 Mo1 Si2 C23 78.5(4)
Si1 Mo1 Si2 C23 -57.6(4)
C4 Mo1 P1 C11 137.6(6)
C5 Mo1 P1 C11 -168.2(6)
C3 Mo1 P1 C11 142.9(5)
C2 Mo1 P1 C11 175.9(5)
C1 Mo1 P1 C11 -158.1(5)
P2 Mo1 P1 C11 -74.8(5)
Si1 Mo1 P1 C11 58.3(5)
Si2 Mo1 P1 C11 -14.2(5)
C4 Mo1 P1 C13 -109.3(5)
C5 Mo1 P1 C13 -55.2(6)
C3 Mo1 P1 C13 -104.0(5)
C2 Mo1 P1 C13 -71.0(5)
C1 Mo1 P1 C13 -45.0(5)
P2 Mo1 P1 C13 38.2(4)
Si1 Mo1 P1 C13 171.4(4)
Si2 Mo1 P1 C13 98.8(4)
C4 Mo1 P1 C12 11.0(7)
C5 Mo1 P1 C12 65.1(7)
C3 Mo1 P1 C12 16.3(6)
C2 Mo1 P1 C12 49.3(6)
C1 Mo1 P1 C12 75.3(6)
P2 Mo1 P1 C12 158.5(5)
Si1 Mo1 P1 C12 -68.3(5)
Si2 Mo1 P1 C12 -140.9(5)
C4 Mo1 P2 C15 -116.9(6)
C5 Mo1 P2 C15 -119.3(6)
C3 Mo1 P2 C15 -175.4(6)
C2 Mo1 P2 C15 -179.9(6)
C1 Mo1 P2 C15 -151.5(6)
P1 Mo1 P2 C15 98.4(5)
Si1 Mo1 P2 C15 22.1(5)
Si2 Mo1 P2 C15 -42.6(5)
C4 Mo1 P2 C14 125.3(6)
C5 Mo1 P2 C14 123.0(5)
C3 Mo1 P2 C14 66.8(6)
C2 Mo1 P2 C14 62.3(5)
C1 Mo1 P2 C14 90.7(5)
P1 Mo1 P2 C14 -19.4(4)
Si1 Mo1 P2 C14 -95.7(4)
Si2 Mo1 P2 C14 -160.4(4)
C4 Mo1 P2 C16 4.4(7)
C5 Mo1 P2 C16 2.1(6)
C3 Mo1 P2 C16 -54.1(7)
C2 Mo1 P2 C16 -58.5(6)
C1 Mo1 P2 C16 -30.1(5)
P1 Mo1 P2 C16 -140.3(5)
Si1 Mo1 P2 C16 143.4(5)
Si2 Mo1 P2 C16 78.7(5)
C4 Mo1 C1 C2 80.1(7)
C5 Mo1 C1 C2 118.1(9)
C3 Mo1 C1 C2 37.3(6)
C2 Mo1 C1 C2 0.000(3)
P1 Mo1 C1 C2 -51.5(7)
P2 Mo1 C1 C2 -125.8(6)
Si1 Mo1 C1 C2 61.7(8)
Si2 Mo1 C1 C2 154.8(6)
C4 Mo1 C1 C5 -38.0(6)
C5 Mo1 C1 C5 0.000(1)
C3 Mo1 C1 C5 -80.8(7)
C2 Mo1 C1 C5 -118.1(9)
P1 Mo1 C1 C5 -169.6(6)
P2 Mo1 C1 C5 116.1(6)
Si1 Mo1 C1 C5 -56.4(8)
Si2 Mo1 C1 C5 36.7(6)
C4 Mo1 C1 C6 -162.2(13)
C5 Mo1 C1 C6 -124.2(14)
C3 Mo1 C1 C6 154.9(13)
C2 Mo1 C1 C6 117.7(14)
P1 Mo1 C1 C6 66.2(11)
P2 Mo1 C1 C6 -8.1(11)
Si1 Mo1 C1 C6 179.4(9)
Si2 Mo1 C1 C6 -87.6(11)
C5 C1 C2 C3 -4.1(13)
C6 C1 C2 C3 163.8(11)
Mo1 C1 C2 C3 -64.2(8)
C5 C1 C2 C7 -163.2(11)
C6 C1 C2 C7 4.7(18)
Mo1 C1 C2 C7 136.7(12)
C5 C1 C2 Mo1 60.1(8)
C6 C1 C2 Mo1 -132.0(11)
Mo1 C1 C2 Mo1 0.000(2)
C4 Mo1 C2 C1 -78.6(7)
C5 Mo1 C2 C1 -36.8(6)
C3 Mo1 C2 C1 -117.0(10)
C1 Mo1 C2 C1 0.000(3)
P1 Mo1 C2 C1 132.2(6)
P2 Mo1 C2 C1 58.3(7)
Si1 Mo1 C2 C1 -140.1(6)
Si2 Mo1 C2 C1 -37.0(9)
C4 Mo1 C2 C3 38.4(6)
C5 Mo1 C2 C3 80.2(7)
C3 Mo1 C2 C3 0.000(3)
C1 Mo1 C2 C3 117.0(10)
P1 Mo1 C2 C3 -110.8(6)
P2 Mo1 C2 C3 175.3(6)
Si1 Mo1 C2 C3 -23.1(7)
Si2 Mo1 C2 C3 80.0(8)
C4 Mo1 C2 C7 159.1(14)
C5 Mo1 C2 C7 -159.0(14)
C3 Mo1 C2 C7 120.8(16)
C1 Mo1 C2 C7 -122.2(16)
P1 Mo1 C2 C7 10.0(13)
P2 Mo1 C2 C7 -63.9(13)
Si1 Mo1 C2 C7 97.6(13)
Si2 Mo1 C2 C7 -159.3(10)
C1 C2 C3 C4 4.3(13)
C7 C2 C3 C4 163.3(11)
Mo1 C2 C3 C4 -61.3(8)
C1 C2 C3 C8 -165.9(12)
C7 C2 C3 C8 -7.0(20)
Mo1 C2 C3 C8 128.4(13)
C1 C2 C3 Mo1 65.6(8)
C7 C2 C3 Mo1 -135.4(12)
Mo1 C2 C3 Mo1 0.000(2)
C4 Mo1 C3 C2 -115.5(10)
C5 Mo1 C3 C2 -77.6(7)
C2 Mo1 C3 C2 0.000(3)
C1 Mo1 C3 C2 -36.0(6)
P1 Mo1 C3 C2 70.9(7)
P2 Mo1 C3 C2 -7.4(9)
Si1 Mo1 C3 C2 159.5(7)
Si2 Mo1 C3 C2 -128.2(6)
C4 Mo1 C3 C4 0.000(2)
C5 Mo1 C3 C4 37.9(6)
C2 Mo1 C3 C4 115.5(10)
C1 Mo1 C3 C4 79.5(7)
P1 Mo1 C3 C4 -173.6(6)
P2 Mo1 C3 C4 108.1(7)
Si1 Mo1 C3 C4 -85.0(6)
Si2 Mo1 C3 C4 -12.7(8)
C4 Mo1 C3 C8 119.9(14)
C5 Mo1 C3 C8 157.7(13)
C2 Mo1 C3 C8 -124.6(14)
C1 Mo1 C3 C8 -160.7(13)
P1 Mo1 C3 C8 -53.7(11)
P2 Mo1 C3 C8 -132.0(10)
Si1 Mo1 C3 C8 34.9(11)
Si2 Mo1 C3 C8 107.2(11)
C2 C3 C4 C5 -2.8(13)
C8 C3 C4 C5 167.6(11)
Mo1 C3 C4 C5 -66.6(8)
C2 C3 C4 C9 -166.3(11)
C8 C3 C4 C9 4.1(19)
Mo1 C3 C4 C9 129.9(11)
C2 C3 C4 Mo1 63.7(8)
C8 C3 C4 Mo1 -125.8(12)
Mo1 C3 C4 Mo1 0.000(1)
C5 Mo1 C4 C5 0.0
C3 Mo1 C4 C5 114.9(9)
C2 Mo1 C4 C5 77.7(7)
C1 Mo1 C4 C5 37.7(6)
P1 Mo1 C4 C5 123.9(6)
P2 Mo1 C4 C5 -3.9(8)
Si1 Mo1 C4 C5 -154.1(6)
Si2 Mo1 C4 C5 -75.8(6)
C5 Mo1 C4 C3 -114.9(9)
C3 Mo1 C4 C3 0.000(2)
C2 Mo1 C4 C3 -37.2(6)
C1 Mo1 C4 C3 -77.2(7)
P1 Mo1 C4 C3 9.0(8)
P2 Mo1 C4 C3 -118.8(6)
Si1 Mo1 C4 C3 91.0(6)
Si2 Mo1 C4 C3 169.3(6)
C5 Mo1 C4 C9 122.3(13)
C3 Mo1 C4 C9 -122.8(13)
C2 Mo1 C4 C9 -160.0(12)
C1 Mo1 C4 C9 160.0(12)
P1 Mo1 C4 C9 -113.8(10)
P2 Mo1 C4 C9 118.4(10)
Si1 Mo1 C4 C9 -31.8(10)
Si2 Mo1 C4 C9 46.5(10)
C3 C4 C5 C1 0.4(13)
C9 C4 C5 C1 163.8(11)
Mo1 C4 C5 C1 -66.9(8)
C3 C4 C5 C10 -162.6(10)
C9 C4 C5 C10 0.8(18)
Mo1 C4 C5 C10 130.1(11)
C3 C4 C5 Mo1 67.3(8)
C9 C4 C5 Mo1 -129.3(11)
Mo1 C4 C5 Mo1 0.0
C2 C1 C5 C4 2.3(13)
C6 C1 C5 C4 -164.7(11)
Mo1 C1 C5 C4 63.8(8)
C2 C1 C5 C10 165.7(10)
C6 C1 C5 C10 -1.2(18)
Mo1 C1 C5 C10 -132.8(11)
C2 C1 C5 Mo1 -61.5(8)
C6 C1 C5 Mo1 131.5(12)
Mo1 C1 C5 Mo1 0.0
C4 Mo1 C5 C4 0.0
C3 Mo1 C5 C4 -38.6(6)
C2 Mo1 C5 C4 -79.9(7)
C1 Mo1 C5 C4 -115.3(9)
P1 Mo1 C5 C4 -98.6(7)
P2 Mo1 C5 C4 177.4(6)
Si1 Mo1 C5 C4 28.4(7)
Si2 Mo1 C5 C4 100.0(6)
C4 Mo1 C5 C1 115.3(9)
C3 Mo1 C5 C1 76.7(7)
C2 Mo1 C5 C1 35.4(6)
C1 Mo1 C5 C1 0.000(1)
P1 Mo1 C5 C1 16.7(9)
P2 Mo1 C5 C1 -67.3(6)
Si1 Mo1 C5 C1 143.7(5)
Si2 Mo1 C5 C1 -144.8(6)
C4 Mo1 C5 C10 -121.8(14)
C3 Mo1 C5 C10 -160.4(12)
C2 Mo1 C5 C10 158.3(12)
C1 Mo1 C5 C10 122.9(13)
P1 Mo1 C5 C10 139.6(9)
P2 Mo1 C5 C10 55.6(11)
Si1 Mo1 C5 C10 -93.3(11)
Si2 Mo1 C5 C10 -21.8(10)
C11 P1 C13 C14 70.3(9)
C12 P1 C13 C14 171.4(8)
Mo1 P1 C13 C14 -55.9(8)
P1 C13 C14 P2 39.1(10)
C15 P2 C14 C13 -136.4(9)
C16 P2 C14 C13 123.8(9)
Mo1 P2 C14 C13 -7.1(10)
Mo1 Si1 C17 C18 88.3(10)
Mo1 Si1 C17 C22 -95.1(9)
C22 C17 C18 C19 1.0(17)
Si1 C17 C18 C19 177.9(9)
C17 C18 C19 C20 -0.5(18)
C18 C19 C20 C21 1.0(18)
C19 C20 C21 C22 -1.9(17)
C20 C21 C22 C17 2.5(17)
C18 C17 C22 C21 -1.9(16)
Si1 C17 C22 C21 -178.8(8)
Mo1 Si2 C23 C24 -6.5(12)
Mo1 Si2 C23 C28 175.9(7)
C28 C23 C24 C25 -0.4(17)
Si2 C23 C24 C25 -178.0(9)
C23 C24 C25 C26 2.0(17)
C24 C25 C26 C27 -1.8(18)
C25 C26 C27 C28 0.2(18)
C24 C23 C28 C27 -1.3(17)
Si2 C23 C28 C27 176.5(9)
C26 C27 C28 C23 1.5(18)
